data_9015625
loop_
_publ_author_name
'Borisov, S. V.'
'Pervukhina, N. V.'
'Magarill, S. A.'
'Kuratieva, N. V.'
'Bryzgalov, I. A.'
'Mozgova, N. N.'
'Chaplygin, I. V.'

_publ_section_title
;
 The crystal structure of (Cd,In)-rich cannizzarite from Kudriavy Volcano,
 Iturup Island, Kuriles, Russia
;
_journal_name_full 'The Canadian Mineralogist'
_journal_page_first 387
_journal_page_last 395
_journal_paper_doi 10.3749/canmin.50.2.387
_journal_volume 50
_journal_year 2012
_chemical_compound_source 'Kudriavy Volcano, Iturup Island, Kuriles, Russia'
_chemical_formula_sum 'Bi6.188 Cd0.812 In0.208 Pb3.792 S13.539 Se0.461'
_chemical_name_mineral Cannizzarite
_space_group_IT_number 11
_symmetry_space_group_name_Hall '-P 2yb'
_symmetry_space_group_name_H-M 'P 1 21/m 1'
_cell_angle_alpha 90
_cell_angle_beta 98.031
_cell_angle_gamma 90
_cell_length_a 15.4172
_cell_length_b 4.0582
_cell_length_c 20.8071
_cell_formula_units_Z 2
_cell_volume 1289.051
_database_code_amcsd 0019197
_exptl_crystal_density_diffrn 6.865
_cod_original_formula_sum 'Pb3.792 Cd.812 Bi6.188 In.208 S13.539 Se.461'
_cod_database_code 9015625

loop_
_space_group_symop_operation_xyz
x,y,z
x,1/2-y,z
-x,1/2+y,-z
-x,-y,-z

loop_
_atom_site_aniso_label
_atom_site_aniso_U_11
_atom_site_aniso_U_22
_atom_site_aniso_U_33
_atom_site_aniso_U_12
_atom_site_aniso_U_13
_atom_site_aniso_U_23
Pb1 0.02000 0.01600 0.01500 0.00400 0.00000 0.00000
Pb2 0.03600 0.02300 0.02800 0.00300 0.00000 0.00000
Pb5 0.04000 0.02400 0.02800 0.00900 0.00000 0.00000
Pb6 0.03500 0.02200 0.03200 0.01000 0.00000 0.00000
Cd4 0.02300 0.01800 0.01800 0.00400 0.00000 0.00000
Cd9 0.02100 0.01800 0.01900 0.00500 0.00000 0.00000
Cd10 0.01700 0.01500 0.01600 0.00300 0.00000 0.00000
Cd11 0.02300 0.01500 0.01700 0.00400 0.00000 0.00000
Bi3 0.02600 0.02500 0.02200 0.00400 0.00000 0.00000
Bi4 0.02300 0.01800 0.01800 0.00400 0.00000 0.00000
Bi7 0.02400 0.02200 0.01800 0.00300 0.00000 0.00000
Bi8 0.02800 0.02500 0.02500 0.00500 0.00000 0.00000
Bi9 0.02100 0.01800 0.01900 0.00500 0.00000 0.00000
Bi10 0.01700 0.01500 0.01600 0.00300 0.00000 0.00000
Bi11 0.02300 0.01500 0.01700 0.00400 0.00000 0.00000
In1 0.02000 0.01600 0.01500 0.00400 0.00000 0.00000
S1 0.01200 0.00900 0.01400 0.00400 0.00000 0.00000
S2 0.02000 0.01900 0.01800 0.00400 0.00000 0.00000
S3 0.01900 0.01100 0.01100 0.00300 0.00000 0.00000
S4 0.01800 0.01700 0.03000 0.00800 0.00000 0.00000
S5 0.00800 0.00900 0.00800 0.00000 0.00000 0.00000
S6 0.02500 0.02100 0.02100 0.00500 0.00000 0.00000
S7 0.02100 0.02400 0.04800 0.01500 0.00000 0.00000
S8 0.01200 0.01300 0.01500 0.00100 0.00000 0.00000
S9 0.01900 0.01200 0.01100 -0.00100 0.00000 0.00000
S10 0.02000 0.01300 0.00700 0.00200 0.00000 0.00000
S11 0.02200 0.01500 0.01800 0.00600 0.00000 0.00000
S12 0.02200 0.01700 0.01900 0.00600 0.00000 0.00000
S13 0.01800 0.01000 0.01200 0.00600 0.00000 0.00000
S14 0.02300 0.01000 0.01700 0.00800 0.00000 0.00000
Se6 0.02500 0.02100 0.02100 0.00500 0.00000 0.00000
Se7 0.02100 0.02400 0.04800 0.01500 0.00000 0.00000

loop_
_atom_site_label
_atom_site_fract_x
_atom_site_fract_y
_atom_site_fract_z
_atom_site_occupancy
_atom_site_U_iso_or_equiv
Pb1 0.62120 -0.25000 0.53800 0.79200 0.01700
Pb2 -0.12590 -0.25000 0.23600 1.00000 0.02900
Pb5 -0.12470 -0.25000 0.44220 1.00000 0.03000
Pb6 0.10940 -0.75000 0.16800 1.00000 0.02900
Cd4 0.07300 0.25000 0.35870 0.16300 0.01900
Cd9 0.38090 -0.25000 -0.04420 0.23900 0.01900
Cd10 0.36670 0.75000 0.29140 0.22100 0.01600
Cd11 0.09010 0.25000 -0.04290 0.18900 0.01800
Bi3 0.60370 -0.25000 0.20700 1.00000 0.02400
Bi4 0.07300 0.25000 0.35870 0.83700 0.01900
Bi7 0.61250 0.25000 0.37250 1.00000 0.02200
Bi8 0.37580 0.25000 0.12440 1.00000 0.02600
Bi9 0.38090 -0.25000 -0.04420 0.76100 0.01900
Bi10 0.36670 0.75000 0.29140 0.77900 0.01600
Bi11 0.09010 0.25000 -0.04290 0.81100 0.01800
In1 0.62120 -0.25000 0.53800 0.20800 0.01700
S1 0.71970 0.25000 0.48650 1.00000 0.01200
S2 0.48670 0.25000 0.24820 1.00000 0.01900
S3 0.08710 -0.25000 0.05700 1.00000 0.01400
S4 0.28400 0.25000 -0.00170 1.00000 0.02100
S5 0.70770 -0.75000 0.16870 1.00000 0.00900
S6 0.70590 -0.25000 0.32640 0.82800 0.02200
S7 0.26990 0.25000 0.33750 0.71100 0.03000
S8 0.27500 0.75000 0.17110 1.00000 0.01400
S9 0.06060 -0.25000 0.45180 1.00000 0.01400
S10 0.05950 -0.25000 0.25980 1.00000 0.01400
S11 0.49570 -0.25000 0.41820 1.00000 0.01800
S12 0.49400 -0.25000 0.08320 1.00000 0.01900
S13 -0.10060 0.25000 0.34080 1.00000 0.01300
S14 -0.07430 -0.75000 0.13800 1.00000 0.01600
Se6 0.70590 -0.25000 0.32640 0.17200 0.02200
Se7 0.26990 0.25000 0.33750 0.28900 0.03000

loop_
_cod_related_entry_id
_cod_related_entry_database
_cod_related_entry_code
1 AMCSD 0019197
